data_7052883
loop_
_publ_author_name
'Wang, Yibin'
'Luo, Yunjie'
'Chen, Jue'
'Xue, Hanming'
'Liang, Hongze'

_publ_section_title
;
 Synthesis of mono(guanidinate) rare earth metal bis(amide) complexes and
 their performance in the ring-opening polymerization of l-lactide and
 rac-lactide
;
_journal_issue 4
_journal_name_full 'New Journal of Chemistry'
_journal_page_first 933
_journal_paper_doi 10.1039/c2nj20925j
_journal_volume 36
_journal_year 2012
_chemical_formula_moiety 'C31 H76 N5 Nd Si6'
_chemical_formula_sum 'C31 H76 N5 Nd Si6'
_chemical_formula_weight 831.75
_chemical_name_systematic
;
?
;
_space_group_IT_number 14
_symmetry_cell_setting monoclinic
_symmetry_Int_Tables_number 14
_symmetry_space_group_name_Hall '-P 2ybc'
_symmetry_space_group_name_H-M 'P 1 21/c 1'
_atom_sites_solution_hydrogens geom
_atom_sites_solution_primary direct
_atom_sites_solution_secondary difmap
_audit_creation_method SHELXL-97
_cell_angle_alpha 90.00
_cell_angle_beta 91.353(3)
_cell_angle_gamma 90.00
_cell_formula_units_Z 4
_cell_length_a 9.5611(10)
_cell_length_b 24.392(3)
_cell_length_c 20.327(2)
_cell_measurement_reflns_used 9727
_cell_measurement_temperature 293(2)
_cell_measurement_theta_max 25.3
_cell_measurement_theta_min 3.0
_cell_volume 4739.2(9)
_computing_cell_refinement CrystalClear
_computing_data_collection CrystalClear
_computing_data_reduction CrystalStructure
_computing_structure_refinement 'SHELXL-97 (Sheldrick, 1997)'
_computing_structure_solution 'SHELXS-97 (Sheldrick, 1990)'
_diffrn_ambient_temperature 293(2)
_diffrn_detector_area_resol_mean 7.31
_diffrn_measured_fraction_theta_full 0.982
_diffrn_measured_fraction_theta_max 0.982
_diffrn_measurement_device_type 'Rigaku Mercury'
_diffrn_measurement_method \w
_diffrn_radiation_monochromator graphite
_diffrn_radiation_source 'fine-focus sealed tube'
_diffrn_radiation_type MoK\a
_diffrn_radiation_wavelength 0.71070
_diffrn_reflns_av_R_equivalents 0.0540
_diffrn_reflns_av_sigmaI/netI 0.0548
_diffrn_reflns_limit_h_max 11
_diffrn_reflns_limit_h_min -10
_diffrn_reflns_limit_k_max 29
_diffrn_reflns_limit_k_min -29
_diffrn_reflns_limit_l_max 22
_diffrn_reflns_limit_l_min -24
_diffrn_reflns_number 32618
_diffrn_reflns_theta_full 25.35
_diffrn_reflns_theta_max 25.35
_diffrn_reflns_theta_min 3.01
_exptl_absorpt_coefficient_mu 1.271
_exptl_absorpt_correction_T_max 0.602
_exptl_absorpt_correction_T_min 0.418
_exptl_absorpt_correction_type multi-scan
_exptl_absorpt_process_details 'Jacobson, R. (1998) Private communication'
_exptl_crystal_colour blue
_exptl_crystal_density_diffrn 1.166
_exptl_crystal_density_method 'not measured'
_exptl_crystal_description block
_exptl_crystal_F_000 1764
_exptl_crystal_size_max 0.80
_exptl_crystal_size_mid 0.60
_exptl_crystal_size_min 0.40
_refine_diff_density_max 0.430
_refine_diff_density_min -1.002
_refine_diff_density_rms 0.072
_refine_ls_extinction_method none
_refine_ls_goodness_of_fit_ref 1.120
_refine_ls_hydrogen_treatment constr
_refine_ls_matrix_type full
_refine_ls_number_parameters 407
_refine_ls_number_reflns 8536
_refine_ls_number_restraints 0
_refine_ls_restrained_S_all 1.120
_refine_ls_R_factor_all 0.0769
_refine_ls_R_factor_gt 0.0543
_refine_ls_shift/su_max 0.001
_refine_ls_shift/su_mean 0.000
_refine_ls_structure_factor_coef Fsqd
_refine_ls_weighting_details 'calc w=1/[\s^2^(Fo^2^)+(0.0343P)^2^+3.8203P] where P=(Fo^2^+2Fc^2^)/3'
_refine_ls_weighting_scheme calc
_refine_ls_wR_factor_gt 0.1071
_refine_ls_wR_factor_ref 0.1166
_reflns_number_gt 6593
_reflns_number_total 8536
_reflns_threshold_expression >2sigma(I)
_cod_data_source_file c2nj20925j.txt
_cod_data_source_block '[(SiMe3)2NC(NCy)2]Nd[N(SiMe3)2]2'
_cod_original_cell_volume 4739.3(8)
_cod_original_sg_symbol_H-M 'P 21/c'
_cod_database_code 7052883

loop_
_symmetry_equiv_pos_as_xyz
'x, y, z'
'-x, y+1/2, -z+1/2'
'-x, -y, -z'
'x, -y-1/2, z-1/2'

loop_
_atom_site_label
_atom_site_type_symbol
_atom_site_fract_x
_atom_site_fract_y
_atom_site_fract_z
_atom_site_U_iso_or_equiv
_atom_site_adp_type
_atom_site_occupancy
_atom_site_symmetry_multiplicity
_atom_site_calc_flag
_atom_site_refinement_flags
Nd1 Nd 0.25226(3) 0.393211(11) 0.747124(12) 0.04073(10) Uani 1 1 d .
Si1 Si 0.3709(2) 0.18531(8) 0.68290(9) 0.0739(5) Uani 1 1 d .
Si2 Si 0.0981(2) 0.18236(7) 0.76132(11) 0.0781(5) Uani 1 1 d .
Si3 Si 0.49793(16) 0.43631(7) 0.63346(8) 0.0559(4) Uani 1 1 d .
Si4 Si 0.21646(16) 0.49398(7) 0.63220(8) 0.0629(4) Uani 1 1 d .
Si5 Si 0.30345(17) 0.47243(7) 0.88343(7) 0.0589(4) Uani 1 1 d .
Si6 Si 0.01233(17) 0.42405(8) 0.86957(8) 0.0622(4) Uani 1 1 d .
N1 N 0.1637(4) 0.31000(17) 0.69612(19) 0.0450(10) Uani 1 1 d .
N2 N 0.3256(4) 0.30175(16) 0.77727(18) 0.0428(9) Uani 1 1 d .
N3 N 0.2375(4) 0.21812(17) 0.7264(2) 0.0506(10) Uani 1 1 d .
N4 N 0.3336(4) 0.44732(18) 0.6627(2) 0.0495(10) Uani 1 1 d .
N5 N 0.1783(4) 0.43487(18) 0.84294(19) 0.0505(10) Uani 1 1 d .
C1 C 0.2429(5) 0.2760(2) 0.7332(2) 0.0406(11) Uani 1 1 d .
C2 C 0.0878(5) 0.2921(2) 0.6363(2) 0.0522(13) Uani 1 1 d .
H2 H 0.0968 0.2522 0.6322 0.063 Uiso 1 1 calc R
C3 C 0.1504(6) 0.3187(3) 0.5771(3) 0.0758(19) Uani 1 1 d .
H3A H 0.2471 0.3073 0.5739 0.091 Uiso 1 1 calc R
H3B H 0.1492 0.3582 0.5828 0.091 Uiso 1 1 calc R
C4 C 0.0709(7) 0.3039(4) 0.5131(3) 0.100(3) Uani 1 1 d .
H4A H 0.1107 0.3238 0.4767 0.120 Uiso 1 1 calc R
H4B H 0.0812 0.2650 0.5046 0.120 Uiso 1 1 calc R
C5 C -0.0817(7) 0.3177(4) 0.5176(3) 0.100(3) Uani 1 1 d .
H5A H -0.0926 0.3572 0.5211 0.119 Uiso 1 1 calc R
H5B H -0.1308 0.3057 0.4779 0.119 Uiso 1 1 calc R
C6 C -0.1446(6) 0.2908(3) 0.5761(3) 0.091(2) Uani 1 1 d .
H6A H -0.1416 0.2513 0.5706 0.109 Uiso 1 1 calc R
H6B H -0.2418 0.3017 0.5791 0.109 Uiso 1 1 calc R
C7 C -0.0657(5) 0.3066(3) 0.6392(3) 0.0677(17) Uani 1 1 d .
H7A H -0.0752 0.3458 0.6464 0.081 Uiso 1 1 calc R
H7B H -0.1068 0.2878 0.6761 0.081 Uiso 1 1 calc R
C8 C 0.4009(5) 0.2717(2) 0.8297(2) 0.0515(13) Uani 1 1 d .
H8 H 0.3934 0.2323 0.8213 0.062 Uiso 1 1 calc R
C9 C 0.3371(6) 0.2848(3) 0.8954(3) 0.086(2) Uani 1 1 d .
H9A H 0.2398 0.2734 0.8945 0.103 Uiso 1 1 calc R
H9B H 0.3398 0.3241 0.9026 0.103 Uiso 1 1 calc R
C10 C 0.4150(7) 0.2558(4) 0.9526(3) 0.121(4) Uani 1 1 d .
H10A H 0.3739 0.2663 0.9939 0.145 Uiso 1 1 calc R
H10B H 0.4054 0.2164 0.9478 0.145 Uiso 1 1 calc R
C11 C 0.5667(7) 0.2709(4) 0.9538(3) 0.103(3) Uani 1 1 d .
H11A H 0.5762 0.3094 0.9647 0.124 Uiso 1 1 calc R
H11B H 0.6151 0.2499 0.9879 0.124 Uiso 1 1 calc R
C12 C 0.6334(7) 0.2605(4) 0.8900(3) 0.096(3) Uani 1 1 d .
H12A H 0.6369 0.2213 0.8822 0.115 Uiso 1 1 calc R
H12B H 0.7288 0.2740 0.8920 0.115 Uiso 1 1 calc R
C13 C 0.5549(6) 0.2880(3) 0.8328(3) 0.079(2) Uani 1 1 d .
H13A H 0.5982 0.2779 0.7919 0.095 Uiso 1 1 calc R
H13B H 0.5621 0.3275 0.8375 0.095 Uiso 1 1 calc R
C14 C 0.4844(11) 0.1412(4) 0.7371(5) 0.174(6) Uani 1 1 d .
H14A H 0.5005 0.1593 0.7786 0.261 Uiso 1 1 calc R
H14B H 0.5722 0.1350 0.7164 0.261 Uiso 1 1 calc R
H14C H 0.4388 0.1068 0.7443 0.261 Uiso 1 1 calc R
C15 C 0.4877(7) 0.2363(3) 0.6458(3) 0.094(2) Uani 1 1 d .
H15A H 0.4327 0.2641 0.6241 0.141 Uiso 1 1 calc R
H15B H 0.5460 0.2185 0.6144 0.141 Uiso 1 1 calc R
H15C H 0.5454 0.2528 0.6797 0.141 Uiso 1 1 calc R
C16 C 0.2957(10) 0.1427(4) 0.6171(5) 0.162(5) Uani 1 1 d .
H16A H 0.2391 0.1145 0.6359 0.242 Uiso 1 1 calc R
H16B H 0.3695 0.1263 0.5927 0.242 Uiso 1 1 calc R
H16C H 0.2388 0.1650 0.5882 0.242 Uiso 1 1 calc R
C17 C -0.0217(10) 0.1515(4) 0.6972(5) 0.163(5) Uani 1 1 d .
H17A H -0.0110 0.1705 0.6563 0.245 Uiso 1 1 calc R
H17B H -0.1168 0.1547 0.7110 0.245 Uiso 1 1 calc R
H17C H 0.0013 0.1135 0.6916 0.245 Uiso 1 1 calc R
C18 C 0.1694(10) 0.1276(4) 0.8171(6) 0.166(5) Uani 1 1 d .
H18A H 0.2030 0.0977 0.7912 0.249 Uiso 1 1 calc R
H18B H 0.0968 0.1148 0.8451 0.249 Uiso 1 1 calc R
H18C H 0.2450 0.1423 0.8436 0.249 Uiso 1 1 calc R
C19 C -0.0065(7) 0.2284(3) 0.8122(4) 0.095(2) Uani 1 1 d .
H19A H 0.0538 0.2469 0.8433 0.142 Uiso 1 1 calc R
H19B H -0.0746 0.2073 0.8352 0.142 Uiso 1 1 calc R
H19C H -0.0532 0.2548 0.7845 0.142 Uiso 1 1 calc R
C20 C 0.5007(7) 0.4076(3) 0.5480(3) 0.094(2) Uani 1 1 d .
H20A H 0.4651 0.3708 0.5482 0.141 Uiso 1 1 calc R
H20B H 0.5950 0.4074 0.5328 0.141 Uiso 1 1 calc R
H20C H 0.4433 0.4298 0.5192 0.141 Uiso 1 1 calc R
C21 C 0.5852(7) 0.3849(3) 0.6889(3) 0.087(2) Uani 1 1 d .
H21A H 0.5980 0.4003 0.7320 0.131 Uiso 1 1 calc R
H21B H 0.6746 0.3752 0.6717 0.131 Uiso 1 1 calc R
H21C H 0.5278 0.3527 0.6913 0.131 Uiso 1 1 calc R
C22 C 0.6101(7) 0.4991(3) 0.6346(4) 0.098(2) Uani 1 1 d .
H22A H 0.5637 0.5278 0.6102 0.146 Uiso 1 1 calc R
H22B H 0.6979 0.4910 0.6149 0.146 Uiso 1 1 calc R
H22C H 0.6262 0.5108 0.6792 0.146 Uiso 1 1 calc R
C23 C 0.1864(8) 0.4913(4) 0.5419(3) 0.115(3) Uani 1 1 d .
H23A H 0.2706 0.5016 0.5202 0.172 Uiso 1 1 calc R
H23B H 0.1126 0.5163 0.5295 0.172 Uiso 1 1 calc R
H23C H 0.1603 0.4548 0.5291 0.172 Uiso 1 1 calc R
C24 C 0.2603(8) 0.5667(3) 0.6531(5) 0.116(3) Uani 1 1 d .
H24A H 0.2634 0.5710 0.7001 0.174 Uiso 1 1 calc R
H24B H 0.1901 0.5905 0.6344 0.174 Uiso 1 1 calc R
H24C H 0.3497 0.5758 0.6357 0.174 Uiso 1 1 calc R
C25 C 0.0444(6) 0.4788(3) 0.6721(4) 0.088(2) Uani 1 1 d .
H25A H 0.0230 0.4405 0.6674 0.131 Uiso 1 1 calc R
H25B H -0.0284 0.5001 0.6512 0.131 Uiso 1 1 calc R
H25C H 0.0510 0.4880 0.7180 0.131 Uiso 1 1 calc R
C26 C 0.4679(6) 0.4659(3) 0.8360(3) 0.088(2) Uani 1 1 d .
H26A H 0.5005 0.4287 0.8382 0.132 Uiso 1 1 calc R
H26B H 0.5380 0.4898 0.8546 0.132 Uiso 1 1 calc R
H26C H 0.4495 0.4758 0.7909 0.132 Uiso 1 1 calc R
C27 C 0.2658(8) 0.5473(3) 0.8898(4) 0.106(3) Uani 1 1 d .
H27A H 0.2408 0.5614 0.8470 0.159 Uiso 1 1 calc R
H27B H 0.3474 0.5660 0.9066 0.159 Uiso 1 1 calc R
H27C H 0.1897 0.5529 0.9191 0.159 Uiso 1 1 calc R
C28 C 0.3464(9) 0.4458(3) 0.9683(3) 0.107(3) Uani 1 1 d .
H28A H 0.2729 0.4556 0.9974 0.161 Uiso 1 1 calc R
H28B H 0.4329 0.4616 0.9839 0.161 Uiso 1 1 calc R
H28C H 0.3553 0.4067 0.9669 0.161 Uiso 1 1 calc R
C29 C -0.0896(8) 0.4881(4) 0.8822(5) 0.137(4) Uani 1 1 d .
H29A H -0.0348 0.5133 0.9084 0.205 Uiso 1 1 calc R
H29B H -0.1744 0.4795 0.9044 0.205 Uiso 1 1 calc R
H29C H -0.1121 0.5045 0.8404 0.205 Uiso 1 1 calc R
C30 C 0.0051(8) 0.3826(4) 0.9468(4) 0.124(3) Uani 1 1 d .
H30A H 0.0505 0.3480 0.9403 0.186 Uiso 1 1 calc R
H30B H -0.0908 0.3765 0.9578 0.186 Uiso 1 1 calc R
H30C H 0.0518 0.4020 0.9820 0.186 Uiso 1 1 calc R
C31 C -0.0850(7) 0.3839(3) 0.8048(3) 0.088(2) Uani 1 1 d .
H31A H -0.1057 0.4072 0.7677 0.131 Uiso 1 1 calc R
H31B H -0.1707 0.3704 0.8223 0.131 Uiso 1 1 calc R
H31C H -0.0285 0.3536 0.7911 0.131 Uiso 1 1 calc R

loop_
_atom_site_aniso_label
_atom_site_aniso_U_11
_atom_site_aniso_U_22
_atom_site_aniso_U_33
_atom_site_aniso_U_23
_atom_site_aniso_U_13
_atom_site_aniso_U_12
Nd1 0.04106(16) 0.04076(15) 0.04030(15) -0.00084(12) -0.00092(10) -0.00061(12)
Si1 0.0891(13) 0.0603(11) 0.0733(11) -0.0121(9) 0.0242(10) 0.0190(9)
Si2 0.0730(12) 0.0522(10) 0.1101(15) 0.0003(10) 0.0240(11) -0.0166(9)
Si3 0.0418(8) 0.0689(10) 0.0572(8) 0.0099(8) 0.0067(7) -0.0009(7)
Si4 0.0472(9) 0.0701(11) 0.0711(10) 0.0209(9) -0.0023(8) 0.0049(8)
Si5 0.0635(10) 0.0614(10) 0.0514(8) -0.0090(7) -0.0032(7) -0.0081(8)
Si6 0.0515(10) 0.0734(11) 0.0622(9) -0.0171(8) 0.0111(8) -0.0004(8)
N1 0.040(2) 0.048(2) 0.046(2) -0.0104(19) -0.0042(18) -0.0008(19)
N2 0.040(2) 0.044(2) 0.044(2) 0.0037(18) -0.0039(18) 0.0052(18)
N3 0.053(3) 0.042(2) 0.056(2) -0.005(2) 0.007(2) -0.0026(19)
N4 0.039(2) 0.057(3) 0.053(2) 0.009(2) 0.0016(19) -0.0015(19)
N5 0.050(3) 0.055(3) 0.047(2) -0.012(2) 0.005(2) 0.000(2)
C1 0.035(3) 0.043(3) 0.044(2) -0.002(2) 0.011(2) 0.001(2)
C2 0.050(3) 0.056(3) 0.050(3) -0.014(2) -0.006(2) -0.003(2)
C3 0.051(4) 0.127(6) 0.049(3) -0.008(4) -0.001(3) -0.010(4)
C4 0.077(5) 0.173(9) 0.049(3) -0.014(4) -0.007(3) -0.015(5)
C5 0.078(5) 0.154(8) 0.064(4) -0.016(5) -0.034(4) 0.004(5)
C6 0.044(4) 0.149(7) 0.078(4) -0.035(5) -0.017(3) -0.013(4)
C7 0.042(3) 0.105(5) 0.057(3) -0.017(3) -0.003(3) -0.004(3)
C8 0.053(3) 0.052(3) 0.049(3) 0.004(2) -0.001(2) 0.011(2)
C9 0.056(4) 0.148(7) 0.054(3) 0.013(4) 0.007(3) 0.020(4)
C10 0.075(5) 0.232(11) 0.055(4) 0.055(5) 0.002(4) 0.016(6)
C11 0.068(5) 0.182(9) 0.059(4) 0.019(5) -0.015(3) 0.037(5)
C12 0.058(4) 0.160(8) 0.069(4) 0.035(5) -0.005(3) 0.031(4)
C13 0.044(4) 0.131(6) 0.061(3) 0.028(4) -0.004(3) 0.015(4)
C14 0.212(11) 0.164(10) 0.149(9) 0.055(8) 0.080(8) 0.142(9)
C15 0.074(5) 0.120(7) 0.091(5) -0.025(5) 0.035(4) 0.005(4)
C16 0.156(9) 0.149(9) 0.183(10) -0.113(8) 0.068(8) -0.039(7)
C17 0.133(8) 0.156(10) 0.203(11) -0.066(8) 0.039(8) -0.093(7)
C18 0.137(8) 0.091(7) 0.272(14) 0.097(8) 0.066(9) 0.018(6)
C19 0.075(5) 0.104(6) 0.107(6) 0.016(5) 0.036(4) -0.006(4)
C20 0.079(5) 0.137(7) 0.067(4) -0.006(4) 0.018(4) 0.000(4)
C21 0.065(4) 0.113(6) 0.084(4) 0.026(4) 0.013(3) 0.035(4)
C22 0.061(4) 0.112(6) 0.121(6) 0.004(5) 0.025(4) -0.028(4)
C23 0.108(6) 0.151(8) 0.085(5) 0.042(5) -0.014(5) 0.023(6)
C24 0.090(6) 0.062(5) 0.196(10) 0.009(5) -0.003(6) 0.003(4)
C25 0.051(4) 0.097(6) 0.115(6) 0.021(4) 0.009(4) 0.015(3)
C26 0.053(4) 0.115(6) 0.096(5) -0.020(4) -0.009(4) -0.011(4)
C27 0.109(6) 0.055(4) 0.153(8) -0.034(5) -0.003(5) -0.008(4)
C28 0.145(7) 0.116(7) 0.060(4) 0.008(4) -0.037(4) -0.038(5)
C29 0.070(5) 0.124(8) 0.217(11) -0.066(7) 0.027(6) 0.035(5)
C30 0.095(6) 0.199(10) 0.079(5) 0.021(6) 0.031(4) -0.039(6)
C31 0.070(4) 0.101(6) 0.091(5) -0.013(4) -0.001(4) -0.028(4)

loop_
_atom_type_symbol
_atom_type_description
_atom_type_scat_dispersion_real
_atom_type_scat_dispersion_imag
_atom_type_scat_source
C C 0.0033 0.0016 'International Tables Vol C Tables 4.2.6.8 and 6.1.1.4'
H H 0.0000 0.0000 'International Tables Vol C Tables 4.2.6.8 and 6.1.1.4'
N N 0.0061 0.0033 'International Tables Vol C Tables 4.2.6.8 and 6.1.1.4'
Nd Nd -0.1943 3.0179 'International Tables Vol C Tables 4.2.6.8 and 6.1.1.4'
Si Si 0.0817 0.0704 'International Tables Vol C Tables 4.2.6.8 and 6.1.1.4'

loop_
_geom_angle_atom_site_label_1
_geom_angle_atom_site_label_2
_geom_angle_atom_site_label_3
_geom_angle
N4 Nd1 N5 119.13(16)
N4 Nd1 N2 127.96(14)
N5 Nd1 N2 106.49(14)
N4 Nd1 N1 106.30(14)
N5 Nd1 N1 127.98(14)
N2 Nd1 N1 55.29(14)
N4 Nd1 C1 120.29(14)
N5 Nd1 C1 120.58(14)
N2 Nd1 C1 27.58(13)
N1 Nd1 C1 27.71(12)
N4 Nd1 Si4 26.99(10)
N5 Nd1 Si4 103.42(11)
N2 Nd1 Si4 150.00(10)
N1 Nd1 Si4 106.43(10)
C1 Nd1 Si4 130.42(10)
N4 Nd1 Si5 103.62(11)
N5 Nd1 Si5 27.07(11)
N2 Nd1 Si5 106.43(10)
N1 Nd1 Si5 150.00(10)
C1 Nd1 Si5 130.43(10)
Si4 Nd1 Si5 99.15(5)
N3 Si1 C16 110.4(3)
N3 Si1 C15 110.6(3)
C16 Si1 C15 108.4(4)
N3 Si1 C14 112.5(3)
C16 Si1 C14 108.5(5)
C15 Si1 C14 106.3(4)
N3 Si2 C19 110.6(3)
N3 Si2 C18 109.3(3)
C19 Si2 C18 106.9(4)
N3 Si2 C17 112.1(3)
C19 Si2 C17 107.7(4)
C18 Si2 C17 110.1(5)
N4 Si3 C22 113.4(3)
N4 Si3 C21 107.2(2)
C22 Si3 C21 107.2(4)
N4 Si3 C20 114.4(3)
C22 Si3 C20 107.3(3)
C21 Si3 C20 107.0(3)
N4 Si4 C23 115.0(3)
N4 Si4 C24 114.2(3)
C23 Si4 C24 106.7(4)
N4 Si4 C25 106.5(3)
C23 Si4 C25 107.6(3)
C24 Si4 C25 106.3(4)
N4 Si4 Nd1 38.06(14)
C23 Si4 Nd1 131.8(3)
C24 Si4 Nd1 120.7(3)
C25 Si4 Nd1 68.8(2)
N5 Si5 C27 115.2(3)
N5 Si5 C26 107.1(2)
C27 Si5 C26 106.6(3)
N5 Si5 C28 113.2(3)
C27 Si5 C28 108.2(4)
C26 Si5 C28 106.0(4)
N5 Si5 Nd1 38.32(13)
C27 Si5 Nd1 126.0(3)
C26 Si5 Nd1 68.8(2)
C28 Si5 Nd1 125.1(3)
N5 Si6 C29 114.0(3)
N5 Si6 C30 113.7(3)
C29 Si6 C30 107.9(4)
N5 Si6 C31 107.9(3)
C29 Si6 C31 106.4(4)
C30 Si6 C31 106.3(4)
C1 N1 C2 122.8(4)
C1 N1 Nd1 95.2(3)
C2 N1 Nd1 139.9(3)
C1 N2 C8 121.7(4)
C1 N2 Nd1 95.7(3)
C8 N2 Nd1 141.3(3)
C1 N3 Si2 118.7(3)
C1 N3 Si1 118.4(3)
Si2 N3 Si1 122.9(3)
Si4 N4 Si3 125.3(2)
Si4 N4 Nd1 115.0(2)
Si3 N4 Nd1 119.6(2)
Si5 N5 Si6 125.2(2)
Si5 N5 Nd1 114.6(2)
Si6 N5 Nd1 120.1(2)
N2 C1 N1 113.8(4)
N2 C1 N3 123.5(4)
N1 C1 N3 122.7(4)
N2 C1 Nd1 56.7(2)
N1 C1 Nd1 57.1(2)
N3 C1 Nd1 179.7(3)
N1 C2 C3 109.6(4)
N1 C2 C7 111.0(4)
C3 C2 C7 109.5(5)
N1 C2 H2 108.9
C3 C2 H2 108.9
C7 C2 H2 108.9
C2 C3 C4 112.2(5)
C2 C3 H3A 109.2
C4 C3 H3A 109.2
C2 C3 H3B 109.2
C4 C3 H3B 109.2
H3A C3 H3B 107.9
C5 C4 C3 110.9(6)
C5 C4 H4A 109.5
C3 C4 H4A 109.5
C5 C4 H4B 109.5
C3 C4 H4B 109.5
H4A C4 H4B 108.0
C6 C5 C4 111.0(6)
C6 C5 H5A 109.4
C4 C5 H5A 109.4
C6 C5 H5B 109.4
C4 C5 H5B 109.4
H5A C5 H5B 108.0
C5 C6 C7 110.9(5)
C5 C6 H6A 109.4
C7 C6 H6A 109.4
C5 C6 H6B 109.4
C7 C6 H6B 109.4
H6A C6 H6B 108.0
C2 C7 C6 111.6(5)
C2 C7 H7A 109.3
C6 C7 H7A 109.3
C2 C7 H7B 109.3
C6 C7 H7B 109.3
H7A C7 H7B 108.0
N2 C8 C9 109.5(4)
N2 C8 C13 110.9(4)
C9 C8 C13 108.5(5)
N2 C8 H8 109.3
C9 C8 H8 109.3
C13 C8 H8 109.3
C8 C9 C10 111.9(5)
C8 C9 H9A 109.2
C10 C9 H9A 109.2
C8 C9 H9B 109.2
C10 C9 H9B 109.2
H9A C9 H9B 107.9
C11 C10 C9 110.5(6)
C11 C10 H10A 109.5
C9 C10 H10A 109.5
C11 C10 H10B 109.5
C9 C10 H10B 109.5
H10A C10 H10B 108.1
C12 C11 C10 112.5(6)
C12 C11 H11A 109.1
C10 C11 H11A 109.1
C12 C11 H11B 109.1
C10 C11 H11B 109.1
H11A C11 H11B 107.8
C11 C12 C13 112.2(5)
C11 C12 H12A 109.2
C13 C12 H12A 109.2
C11 C12 H12B 109.2
C13 C12 H12B 109.2
H12A C12 H12B 107.9
C12 C13 C8 112.0(5)
C12 C13 H13A 109.2
C8 C13 H13A 109.2
C12 C13 H13B 109.2
C8 C13 H13B 109.2
H13A C13 H13B 107.9
Si1 C14 H14A 109.5
Si1 C14 H14B 109.5
H14A C14 H14B 109.5
Si1 C14 H14C 109.5
H14A C14 H14C 109.5
H14B C14 H14C 109.5
Si1 C15 H15A 109.5
Si1 C15 H15B 109.5
H15A C15 H15B 109.5
Si1 C15 H15C 109.5
H15A C15 H15C 109.5
H15B C15 H15C 109.5
Si1 C16 H16A 109.5
Si1 C16 H16B 109.5
H16A C16 H16B 109.5
Si1 C16 H16C 109.5
H16A C16 H16C 109.5
H16B C16 H16C 109.5
Si2 C17 H17A 109.5
Si2 C17 H17B 109.5
H17A C17 H17B 109.5
Si2 C17 H17C 109.5
H17A C17 H17C 109.5
H17B C17 H17C 109.5
Si2 C18 H18A 109.5
Si2 C18 H18B 109.5
H18A C18 H18B 109.5
Si2 C18 H18C 109.5
H18A C18 H18C 109.5
H18B C18 H18C 109.5
Si2 C19 H19A 109.5
Si2 C19 H19B 109.5
H19A C19 H19B 109.5
Si2 C19 H19C 109.5
H19A C19 H19C 109.5
H19B C19 H19C 109.5
Si3 C20 H20A 109.5
Si3 C20 H20B 109.5
H20A C20 H20B 109.5
Si3 C20 H20C 109.5
H20A C20 H20C 109.5
H20B C20 H20C 109.5
Si3 C21 H21A 109.5
Si3 C21 H21B 109.5
H21A C21 H21B 109.5
Si3 C21 H21C 109.5
H21A C21 H21C 109.5
H21B C21 H21C 109.5
Si3 C22 H22A 109.5
Si3 C22 H22B 109.5
H22A C22 H22B 109.5
Si3 C22 H22C 109.5
H22A C22 H22C 109.5
H22B C22 H22C 109.5
Si4 C23 H23A 109.5
Si4 C23 H23B 109.5
H23A C23 H23B 109.5
Si4 C23 H23C 109.5
H23A C23 H23C 109.5
H23B C23 H23C 109.5
Si4 C24 H24A 109.5
Si4 C24 H24B 109.5
H24A C24 H24B 109.5
Si4 C24 H24C 109.5
H24A C24 H24C 109.5
H24B C24 H24C 109.5
Si4 C25 H25A 109.5
Si4 C25 H25B 109.5
H25A C25 H25B 109.5
Si4 C25 H25C 109.5
H25A C25 H25C 109.5
H25B C25 H25C 109.5
Si5 C26 H26A 109.5
Si5 C26 H26B 109.5
H26A C26 H26B 109.5
Si5 C26 H26C 109.5
H26A C26 H26C 109.5
H26B C26 H26C 109.5
Si5 C27 H27A 109.5
Si5 C27 H27B 109.5
H27A C27 H27B 109.5
Si5 C27 H27C 109.5
H27A C27 H27C 109.5
H27B C27 H27C 109.5
Si5 C28 H28A 109.5
Si5 C28 H28B 109.5
H28A C28 H28B 109.5
Si5 C28 H28C 109.5
H28A C28 H28C 109.5
H28B C28 H28C 109.5
Si6 C29 H29A 109.5
Si6 C29 H29B 109.5
H29A C29 H29B 109.5
Si6 C29 H29C 109.5
H29A C29 H29C 109.5
H29B C29 H29C 109.5
Si6 C30 H30A 109.5
Si6 C30 H30B 109.5
H30A C30 H30B 109.5
Si6 C30 H30C 109.5
H30A C30 H30C 109.5
H30B C30 H30C 109.5
Si6 C31 H31A 109.5
Si6 C31 H31B 109.5
H31A C31 H31B 109.5
Si6 C31 H31C 109.5
H31A C31 H31C 109.5
H31B C31 H31C 109.5

loop_
_geom_bond_atom_site_label_1
_geom_bond_atom_site_label_2
_geom_bond_distance
Nd1 N4 2.314(4)
Nd1 N5 2.322(4)
Nd1 N2 2.413(4)
Nd1 N1 2.423(4)
Nd1 C1 2.874(5)
Nd1 Si4 3.4027(16)
Nd1 Si5 3.4040(15)
Si1 N3 1.761(4)
Si1 C16 1.828(8)
Si1 C15 1.845(7)
Si1 C14 1.869(8)
Si2 N3 1.757(4)
Si2 C19 1.837(7)
Si2 C18 1.869(9)
Si2 C17 1.872(9)
Si3 N4 1.715(4)
Si3 C22 1.870(7)
Si3 C21 1.870(6)
Si3 C20 1.874(6)
Si4 N4 1.703(4)
Si4 C23 1.853(7)
Si4 C24 1.868(7)
Si4 C25 1.888(6)
Si5 N5 1.704(4)
Si5 C27 1.866(7)
Si5 C26 1.870(6)
Si5 C28 1.879(6)
Si6 N5 1.709(4)
Si6 C29 1.862(7)
Si6 C30 1.870(8)
Si6 C31 1.871(6)
N1 C1 1.342(6)
N1 C2 1.468(6)
N2 C1 1.337(6)
N2 C8 1.468(6)
N3 C1 1.420(6)
C2 C3 1.504(7)
C2 C7 1.513(7)
C2 H2 0.9800
C3 C4 1.534(8)
C3 H3A 0.9700
C3 H3B 0.9700
C4 C5 1.503(9)
C4 H4A 0.9700
C4 H4B 0.9700
C5 C6 1.496(10)
C5 H5A 0.9700
C5 H5B 0.9700
C6 C7 1.523(7)
C6 H6A 0.9700
C6 H6B 0.9700
C7 H7A 0.9700
C7 H7B 0.9700
C8 C9 1.515(7)
C8 C13 1.525(7)
C8 H8 0.9800
C9 C10 1.538(8)
C9 H9A 0.9700
C9 H9B 0.9700
C10 C11 1.496(9)
C10 H10A 0.9700
C10 H10B 0.9700
C11 C12 1.480(9)
C11 H11A 0.9700
C11 H11B 0.9700
C12 C13 1.525(8)
C12 H12A 0.9700
C12 H12B 0.9700
C13 H13A 0.9700
C13 H13B 0.9700
C14 H14A 0.9600
C14 H14B 0.9600
C14 H14C 0.9600
C15 H15A 0.9600
C15 H15B 0.9600
C15 H15C 0.9600
C16 H16A 0.9600
C16 H16B 0.9600
C16 H16C 0.9600
C17 H17A 0.9600
C17 H17B 0.9600
C17 H17C 0.9600
C18 H18A 0.9600
C18 H18B 0.9600
C18 H18C 0.9600
C19 H19A 0.9600
C19 H19B 0.9600
C19 H19C 0.9600
C20 H20A 0.9600
C20 H20B 0.9600
C20 H20C 0.9600
C21 H21A 0.9600
C21 H21B 0.9600
C21 H21C 0.9600
C22 H22A 0.9600
C22 H22B 0.9600
C22 H22C 0.9600
C23 H23A 0.9600
C23 H23B 0.9600
C23 H23C 0.9600
C24 H24A 0.9600
C24 H24B 0.9600
C24 H24C 0.9600
C25 H25A 0.9600
C25 H25B 0.9600
C25 H25C 0.9600
C26 H26A 0.9600
C26 H26B 0.9600
C26 H26C 0.9600
C27 H27A 0.9600
C27 H27B 0.9600
C27 H27C 0.9600
C28 H28A 0.9600
C28 H28B 0.9600
C28 H28C 0.9600
C29 H29A 0.9600
C29 H29B 0.9600
C29 H29C 0.9600
C30 H30A 0.9600
C30 H30B 0.9600
C30 H30C 0.9600
C31 H31A 0.9600
C31 H31B 0.9600
C31 H31C 0.9600

loop_
_geom_torsion_atom_site_label_1
_geom_torsion_atom_site_label_2
_geom_torsion_atom_site_label_3
_geom_torsion_atom_site_label_4
_geom_torsion
N5 Nd1 Si4 N4 129.4(3)
N2 Nd1 Si4 N4 -46.3(3)
N1 Nd1 Si4 N4 -93.8(3)
C1 Nd1 Si4 N4 -77.8(3)
Si5 Nd1 Si4 N4 102.1(2)
N4 Nd1 Si4 C23 77.3(4)
N5 Nd1 Si4 C23 -153.4(4)
N2 Nd1 Si4 C23 30.9(4)
N1 Nd1 Si4 C23 -16.5(4)
C1 Nd1 Si4 C23 -0.5(4)
Si5 Nd1 Si4 C23 179.4(3)
N4 Nd1 Si4 C24 -90.8(4)
N5 Nd1 Si4 C24 38.6(3)
N2 Nd1 Si4 C24 -137.1(3)
N1 Nd1 Si4 C24 175.5(3)
C1 Nd1 Si4 C24 -168.5(3)
Si5 Nd1 Si4 C24 11.3(3)
N4 Nd1 Si4 C25 172.3(4)
N5 Nd1 Si4 C25 -58.3(3)
N2 Nd1 Si4 C25 126.0(3)
N1 Nd1 Si4 C25 78.6(3)
C1 Nd1 Si4 C25 94.6(3)
Si5 Nd1 Si4 C25 -85.6(3)
N4 Nd1 Si5 N5 128.8(3)
N2 Nd1 Si5 N5 -94.2(3)
N1 Nd1 Si5 N5 -46.8(3)
C1 Nd1 Si5 N5 -78.5(3)
Si4 Nd1 Si5 N5 101.6(2)
N4 Nd1 Si5 C27 42.9(3)
N5 Nd1 Si5 C27 -85.9(4)
N2 Nd1 Si5 C27 179.9(3)
N1 Nd1 Si5 C27 -132.7(4)
C1 Nd1 Si5 C27 -164.4(3)
Si4 Nd1 Si5 C27 15.7(3)
N4 Nd1 Si5 C26 -52.7(3)
N5 Nd1 Si5 C26 178.5(4)
N2 Nd1 Si5 C26 84.3(3)
N1 Nd1 Si5 C26 131.8(3)
C1 Nd1 Si5 C26 100.0(3)
Si4 Nd1 Si5 C26 -79.8(3)
N4 Nd1 Si5 C28 -147.7(3)
N5 Nd1 Si5 C28 83.5(4)
N2 Nd1 Si5 C28 -10.8(3)
N1 Nd1 Si5 C28 36.7(4)
C1 Nd1 Si5 C28 4.9(4)
Si4 Nd1 Si5 C28 -174.9(3)
N4 Nd1 N1 C1 125.0(3)
N5 Nd1 N1 C1 -84.4(3)
N2 Nd1 N1 C1 -0.2(2)
Si4 Nd1 N1 C1 153.1(2)
Si5 Nd1 N1 C1 -59.5(3)
N4 Nd1 N1 C2 -37.4(5)
N5 Nd1 N1 C2 113.2(5)
N2 Nd1 N1 C2 -162.7(5)
C1 Nd1 N1 C2 -162.4(6)
Si4 Nd1 N1 C2 -9.3(5)
Si5 Nd1 N1 C2 138.1(4)
N4 Nd1 N2 C1 -83.6(3)
N5 Nd1 N2 C1 125.4(3)
N1 Nd1 N2 C1 0.2(2)
Si4 Nd1 N2 C1 -59.0(4)
Si5 Nd1 N2 C1 153.6(2)
N4 Nd1 N2 C8 110.8(5)
N5 Nd1 N2 C8 -40.2(5)
N1 Nd1 N2 C8 -165.3(5)
C1 Nd1 N2 C8 -165.6(7)
Si4 Nd1 N2 C8 135.4(4)
Si5 Nd1 N2 C8 -11.9(5)
C19 Si2 N3 C1 -8.1(5)
C18 Si2 N3 C1 -125.5(5)
C17 Si2 N3 C1 112.2(5)
C19 Si2 N3 Si1 172.2(3)
C18 Si2 N3 Si1 54.7(5)
C17 Si2 N3 Si1 -67.6(5)
C16 Si1 N3 C1 -125.9(5)
C15 Si1 N3 C1 -6.0(5)
C14 Si1 N3 C1 112.7(6)
C16 Si1 N3 Si2 53.8(5)
C15 Si1 N3 Si2 173.8(3)
C14 Si1 N3 Si2 -67.6(5)
C23 Si4 N4 Si3 50.3(5)
C24 Si4 N4 Si3 -73.5(4)
C25 Si4 N4 Si3 169.5(3)
Nd1 Si4 N4 Si3 176.9(5)
C23 Si4 N4 Nd1 -126.6(3)
C24 Si4 N4 Nd1 109.6(4)
C25 Si4 N4 Nd1 -7.5(4)
C22 Si3 N4 Si4 57.6(4)
C21 Si3 N4 Si4 175.7(4)
C20 Si3 N4 Si4 -65.9(4)
C22 Si3 N4 Nd1 -125.6(3)
C21 Si3 N4 Nd1 -7.5(4)
C20 Si3 N4 Nd1 110.9(3)
N5 Nd1 N4 Si4 -59.4(3)
N2 Nd1 N4 Si4 152.7(2)
N1 Nd1 N4 Si4 94.3(2)
C1 Nd1 N4 Si4 120.5(2)
Si5 Nd1 N4 Si4 -83.4(2)
N5 Nd1 N4 Si3 123.5(2)
N2 Nd1 N4 Si3 -24.4(3)
N1 Nd1 N4 Si3 -82.8(3)
C1 Nd1 N4 Si3 -56.6(3)
Si4 Nd1 N4 Si3 -177.1(4)
Si5 Nd1 N4 Si3 99.5(2)
C27 Si5 N5 Si6 -66.2(5)
C26 Si5 N5 Si6 175.5(4)
C28 Si5 N5 Si6 59.0(5)
Nd1 Si5 N5 Si6 176.9(5)
C27 Si5 N5 Nd1 116.9(3)
C26 Si5 N5 Nd1 -1.4(4)
C28 Si5 N5 Nd1 -117.9(3)
C29 Si6 N5 Si5 58.6(5)
C30 Si6 N5 Si5 -65.7(5)
C31 Si6 N5 Si5 176.6(4)
C29 Si6 N5 Nd1 -124.7(4)
C30 Si6 N5 Nd1 111.0(4)
C31 Si6 N5 Nd1 -6.7(4)
N4 Nd1 N5 Si5 -60.1(3)
N2 Nd1 N5 Si5 93.9(2)
N1 Nd1 N5 Si5 152.5(2)
C1 Nd1 N5 Si5 119.9(2)
Si4 Nd1 N5 Si5 -83.8(2)
N4 Nd1 N5 Si6 122.8(2)
N2 Nd1 N5 Si6 -83.1(3)
N1 Nd1 N5 Si6 -24.6(3)
C1 Nd1 N5 Si6 -57.1(3)
Si4 Nd1 N5 Si6 99.1(2)
Si5 Nd1 N5 Si6 -177.1(5)
C8 N2 C1 N1 169.1(4)
Nd1 N2 C1 N1 -0.4(4)
C8 N2 C1 N3 -10.2(7)
Nd1 N2 C1 N3 -179.7(4)
C8 N2 C1 Nd1 169.4(5)
C2 N1 C1 N2 167.0(4)
Nd1 N1 C1 N2 0.4(4)
C2 N1 C1 N3 -13.7(7)
Nd1 N1 C1 N3 179.7(4)
C2 N1 C1 Nd1 166.6(5)
Si2 N3 C1 N2 100.9(5)
Si1 N3 C1 N2 -79.3(5)
Si2 N3 C1 N1 -78.3(5)
Si1 N3 C1 N1 101.5(5)
Si2 N3 C1 Nd1 -16(62)
Si1 N3 C1 Nd1 164(100)
N4 Nd1 C1 N2 114.8(3)
N5 Nd1 C1 N2 -65.2(3)
N1 Nd1 C1 N2 -179.6(4)
Si4 Nd1 C1 N2 145.7(2)
Si5 Nd1 C1 N2 -34.0(3)
N4 Nd1 C1 N1 -65.6(3)
N5 Nd1 C1 N1 114.3(3)
N2 Nd1 C1 N1 179.6(4)
Si4 Nd1 C1 N1 -34.7(3)
Si5 Nd1 C1 N1 145.5(2)
N4 Nd1 C1 N3 -128(62)
N5 Nd1 C1 N3 52(62)
N2 Nd1 C1 N3 117(62)
N1 Nd1 C1 N3 -62(62)
Si4 Nd1 C1 N3 -97(62)
Si5 Nd1 C1 N3 83(62)
C1 N1 C2 C3 -112.6(6)
Nd1 N1 C2 C3 46.4(7)
C1 N1 C2 C7 126.2(5)
Nd1 N1 C2 C7 -74.7(6)
N1 C2 C3 C4 -177.2(5)
C7 C2 C3 C4 -55.1(7)
C2 C3 C4 C5 55.4(9)
C3 C4 C5 C6 -55.2(9)
C4 C5 C6 C7 56.5(9)
N1 C2 C7 C6 177.2(5)
C3 C2 C7 C6 56.0(7)
C5 C6 C7 C2 -57.4(9)
C1 N2 C8 C9 -109.7(6)
Nd1 N2 C8 C9 53.4(7)
C1 N2 C8 C13 130.6(5)
Nd1 N2 C8 C13 -66.4(6)
N2 C8 C9 C10 -178.2(6)
C13 C8 C9 C10 -57.0(8)
C8 C9 C10 C11 56.8(10)
C9 C10 C11 C12 -54.1(10)
C10 C11 C12 C13 53.6(10)
C11 C12 C13 C8 -54.7(9)
N2 C8 C13 C12 175.9(5)
C9 C8 C13 C12 55.6(8)
